data_7153715
loop_
_publ_author_name
'Ueta, Shoko'
'Hida, Kazuo'
'Nishiuchi, Masaki'
'Kawamura, Yasuhiko'

_publ_section_title
;
 Regioisomeric allene dimer formation by the reaction of
 tetraarylbutatrienes with tetracyanoethene.
;
_journal_issue 17
_journal_name_full 'Organic &amp; biomolecular chemistry'
_journal_page_first 2784
_journal_page_last 2791
_journal_paper_doi 10.1039/c3ob42574f
_journal_volume 12
_journal_year 2014
_chemical_formula_sum 'C60 H44 Cl4 O4'
_chemical_formula_weight 970.75
_chemical_name_systematic
; 
 ? 
;
_space_group_IT_number 14
_symmetry_cell_setting monoclinic
_symmetry_space_group_name_Hall '-P 2yn'
_symmetry_space_group_name_H-M 'P 1 21/n 1'
_atom_sites_solution_hydrogens geom
_atom_sites_solution_primary direct
_atom_sites_solution_secondary difmap
_audit_creation_method SHELXL-97
_cell_angle_alpha 90.00
_cell_angle_beta 91.2657(12)
_cell_angle_gamma 90.00
_cell_formula_units_Z 2
_cell_length_a 15.9572(3)
_cell_length_b 8.7817(2)
_cell_length_c 16.7713(3)
_cell_measurement_temperature 117(2)
_cell_volume 2349.61(8)
_computing_structure_refinement 'SHELXL-97 (Sheldrick, 1997)'
_computing_structure_solution 'SHELXS-97 (Sheldrick, 1990)'
_diffrn_ambient_temperature 117(2)
_diffrn_measured_fraction_theta_full 0.999
_diffrn_measured_fraction_theta_max 0.999
_diffrn_radiation_monochromator graphite
_diffrn_radiation_source 'fine-focus sealed tube'
_diffrn_radiation_type CuK\a
_diffrn_radiation_wavelength 1.54187
_diffrn_reflns_av_R_equivalents 0.0587
_diffrn_reflns_av_sigmaI/netI 0.0487
_diffrn_reflns_limit_h_max 19
_diffrn_reflns_limit_h_min -18
_diffrn_reflns_limit_k_max 10
_diffrn_reflns_limit_k_min -10
_diffrn_reflns_limit_l_max 20
_diffrn_reflns_limit_l_min -20
_diffrn_reflns_number 26028
_diffrn_reflns_theta_full 68.23
_diffrn_reflns_theta_max 68.23
_diffrn_reflns_theta_min 3.78
_exptl_absorpt_coefficient_mu 2.690
_exptl_absorpt_correction_T_max 0.8773
_exptl_absorpt_correction_T_min 0.6577
_exptl_crystal_density_diffrn 1.372
_exptl_crystal_density_method 'not measured'
_exptl_crystal_F_000 1008
_exptl_crystal_size_max 0.17
_exptl_crystal_size_mid 0.12
_exptl_crystal_size_min 0.05
_refine_diff_density_max 0.324
_refine_diff_density_min -0.273
_refine_diff_density_rms 0.046
_refine_ls_extinction_method none
_refine_ls_goodness_of_fit_ref 1.072
_refine_ls_hydrogen_treatment mixed
_refine_ls_matrix_type full
_refine_ls_number_parameters 309
_refine_ls_number_reflns 4305
_refine_ls_number_restraints 0
_refine_ls_restrained_S_all 1.072
_refine_ls_R_factor_all 0.0601
_refine_ls_R_factor_gt 0.0449
_refine_ls_shift/su_max 0.001
_refine_ls_shift/su_mean 0.000
_refine_ls_structure_factor_coef Fsqd
_refine_ls_weighting_details 'calc w=1/[\s^2^(Fo^2^)+(0.0644P)^2^+0.0865P] where P=(Fo^2^+2Fc^2^)/3'
_refine_ls_weighting_scheme calc
_refine_ls_wR_factor_gt 0.1171
_refine_ls_wR_factor_ref 0.1301
_reflns_number_gt 3287
_reflns_number_total 4305
_reflns_threshold_expression >2sigma(I)
_cod_data_source_file c3ob42574f2.cif
_cod_data_source_block ydkr
_cod_database_code 7153715

loop_
_symmetry_equiv_pos_as_xyz
'x, y, z'
'-x+1/2, y+1/2, -z+1/2'
'-x, -y, -z'
'x-1/2, -y-1/2, z-1/2'

loop_
_atom_site_label
_atom_site_type_symbol
_atom_site_fract_x
_atom_site_fract_y
_atom_site_fract_z
_atom_site_U_iso_or_equiv
_atom_site_adp_type
_atom_site_occupancy
_atom_site_symmetry_multiplicity
_atom_site_calc_flag
_atom_site_refinement_flags
Cl1 Cl -0.45668(4) 0.67333(7) 0.82603(4) 0.0609(2) Uani 1 1 d .
Cl2 Cl 0.12196(4) 0.60678(8) 0.54815(3) 0.0626(2) Uani 1 1 d .
O1 O 0.18993(10) 0.40248(16) 0.74034(9) 0.0495(4) Uani 1 1 d .
O2 O -0.32761(9) 0.40863(16) 1.02583(8) 0.0445(4) Uani 1 1 d .
C1 C -0.25149(13) 0.2092(2) 0.95569(12) 0.0370(5) Uani 1 1 d .
H9 H -0.3012 0.1716 0.9305 0.044 Uiso 1 1 calc R
C2 C 0.02041(13) 0.3346(2) 0.87746(12) 0.0363(5) Uani 1 1 d .
H10 H -0.0291 0.3856 0.8930 0.044 Uiso 1 1 calc R
C3 C -0.03690(13) 0.7559(2) 0.75400(11) 0.0368(5) Uani 1 1 d .
C4 C -0.17485(12) 0.1387(2) 0.94275(12) 0.0353(5) Uani 1 1 d .
H11 H -0.1728 0.0537 0.9078 0.042 Uiso 1 1 calc R
C5 C 0.07166(13) 0.4016(2) 0.82198(12) 0.0393(5) Uani 1 1 d .
H12 H 0.0573 0.4985 0.8005 0.047 Uiso 1 1 calc R
C6 C 0.14307(14) 0.3294(2) 0.79757(12) 0.0374(5) Uani 1 1 d .
C7 C -0.18134(13) 0.3897(2) 1.04085(12) 0.0393(5) Uani 1 1 d .
H13 H -0.1831 0.4776 1.0738 0.047 Uiso 1 1 calc R
C8 C -0.10127(13) 0.1893(2) 0.97968(11) 0.0329(5) Uani 1 1 d .
C9 C 0.11451(13) 0.1258(2) 0.88735(12) 0.0404(5) Uani 1 1 d .
H14 H 0.1307 0.0314 0.9107 0.049 Uiso 1 1 calc R
C10 C -0.17808(14) 0.7654(2) 0.82433(12) 0.0372(5) Uani 1 1 d .
C11 C -0.08701(13) 0.7989(2) 0.82440(12) 0.0356(5) Uani 1 1 d .
C12 C -0.01719(12) 0.1102(2) 0.96808(11) 0.0315(5) Uani 1 1 d .
C13 C 0.04032(13) 0.1936(2) 0.91097(11) 0.0333(5) Uani 1 1 d .
C14 C -0.25458(13) 0.3337(2) 1.00537(12) 0.0371(5) Uani 1 1 d .
C15 C -0.05252(12) -0.1354(2) 0.88826(12) 0.0347(5) Uani 1 1 d .
C16 C -0.21545(14) 0.7036(2) 0.89086(13) 0.0429(6) Uani 1 1 d .
H1 H -0.1817 0.6799 0.9366 0.051 Uiso 1 1 calc R
C17 C -0.01332(15) 0.5883(3) 0.64212(12) 0.0454(6) Uani 1 1 d .
H2 H -0.0305 0.5047 0.6097 0.054 Uiso 1 1 calc R
C18 C 0.08552(15) 0.7876(3) 0.67292(13) 0.0466(6) Uani 1 1 d .
H3 H 0.1356 0.8408 0.6611 0.056 Uiso 1 1 calc R
C19 C 0.16549(14) 0.1909(2) 0.83116(13) 0.0437(6) Uani 1 1 d .
H15 H 0.2154 0.1411 0.8157 0.052 Uiso 1 1 calc R
C20 C -0.22973(14) 0.8000(2) 0.75816(12) 0.0422(5) Uani 1 1 d .
H4 H -0.2056 0.8429 0.7120 0.051 Uiso 1 1 calc R
C21 C -0.06169(14) 0.6343(2) 0.70496(12) 0.0405(5) Uani 1 1 d .
H5 H -0.1126 0.5825 0.7151 0.049 Uiso 1 1 calc R
C22 C -0.30065(14) 0.6759(2) 0.89219(14) 0.0475(6) Uani 1 1 d .
H6 H -0.3254 0.6340 0.9383 0.057 Uiso 1 1 calc R
C23 C 0.03699(14) 0.8319(2) 0.73634(13) 0.0408(5) Uani 1 1 d .
H7 H 0.0544 0.9158 0.7684 0.049 Uiso 1 1 calc R
C24 C -0.40350(14) 0.3503(3) 0.99510(15) 0.0533(6) Uani 1 1 d .
H17 H -0.4047 0.3598 0.9369 0.080 Uiso 1 1 calc R
H18 H -0.4503 0.4076 1.0171 0.080 Uiso 1 1 calc R
H19 H -0.4085 0.2427 1.0098 0.080 Uiso 1 1 calc R
C25 C 0.23190(15) 0.3079(3) 0.68657(13) 0.0498(6) Uani 1 1 d .
H20 H 0.2814 0.2634 0.7132 0.075 Uiso 1 1 calc R
H21 H 0.2494 0.3681 0.6406 0.075 Uiso 1 1 calc R
H22 H 0.1942 0.2263 0.6684 0.075 Uiso 1 1 calc R
C26 C -0.34955(14) 0.7102(2) 0.82499(14) 0.0458(6) Uani 1 1 d .
C27 C -0.10636(13) 0.3177(2) 1.02824(12) 0.0376(5) Uani 1 1 d .
H16 H -0.0568 0.3563 1.0532 0.045 Uiso 1 1 calc R
C28 C 0.05967(15) 0.6642(3) 0.62695(13) 0.0453(6) Uani 1 1 d .
C29 C -0.31468(14) 0.7733(3) 0.75852(13) 0.0459(6) Uani 1 1 d .
H8 H -0.3488 0.7981 0.7133 0.055 Uiso 1 1 calc R
C30 C -0.02450(12) -0.0625(2) 0.95057(11) 0.0312(5) Uani 1 1 d .

loop_
_atom_site_aniso_label
_atom_site_aniso_U_11
_atom_site_aniso_U_22
_atom_site_aniso_U_33
_atom_site_aniso_U_23
_atom_site_aniso_U_13
_atom_site_aniso_U_12
Cl1 0.0460(4) 0.0614(4) 0.0752(5) -0.0014(3) 0.0020(3) -0.0076(3)
Cl2 0.0671(5) 0.0746(5) 0.0466(4) -0.0143(3) 0.0144(3) 0.0088(3)
O1 0.0585(11) 0.0398(9) 0.0512(9) 0.0027(7) 0.0248(8) -0.0060(7)
O2 0.0385(9) 0.0502(9) 0.0452(9) -0.0009(7) 0.0083(7) 0.0114(7)
C1 0.0343(12) 0.0399(12) 0.0368(11) 0.0007(9) 0.0027(9) 0.0006(9)
C2 0.0320(12) 0.0381(12) 0.0389(12) -0.0002(9) 0.0040(9) 0.0029(9)
C3 0.0441(13) 0.0347(11) 0.0318(11) 0.0001(9) 0.0009(9) 0.0074(10)
C4 0.0359(12) 0.0372(12) 0.0331(11) -0.0016(9) 0.0053(9) 0.0028(9)
C5 0.0420(13) 0.0372(12) 0.0388(12) 0.0046(9) 0.0025(10) -0.0026(10)
C6 0.0410(13) 0.0367(12) 0.0348(11) -0.0014(9) 0.0086(9) -0.0064(10)
C7 0.0410(13) 0.0397(13) 0.0375(12) -0.0059(9) 0.0039(10) 0.0058(10)
C8 0.0323(12) 0.0364(11) 0.0303(11) 0.0026(8) 0.0051(9) 0.0037(9)
C9 0.0390(13) 0.0365(12) 0.0463(13) 0.0066(10) 0.0115(10) 0.0041(10)
C10 0.0406(13) 0.0338(11) 0.0373(12) -0.0044(9) 0.0015(10) 0.0006(10)
C11 0.0409(13) 0.0322(11) 0.0338(11) -0.0008(9) 0.0015(10) 0.0051(9)
C12 0.0323(12) 0.0320(11) 0.0301(10) -0.0018(8) 0.0025(9) 0.0010(9)
C13 0.0357(12) 0.0344(11) 0.0299(11) -0.0023(8) 0.0040(9) -0.0009(9)
C14 0.0342(13) 0.0418(12) 0.0357(12) 0.0067(9) 0.0091(9) 0.0094(9)
C15 0.0347(12) 0.0333(11) 0.0363(11) 0.0021(9) 0.0071(9) 0.0051(9)
C16 0.0459(14) 0.0422(13) 0.0404(13) 0.0032(10) -0.0034(11) -0.0017(10)
C17 0.0550(15) 0.0436(13) 0.0372(12) -0.0073(10) -0.0037(11) 0.0071(11)
C18 0.0459(14) 0.0511(14) 0.0431(13) -0.0014(11) 0.0058(11) 0.0016(11)
C19 0.0402(14) 0.0389(13) 0.0527(14) 0.0016(10) 0.0149(11) 0.0057(10)
C20 0.0450(14) 0.0469(13) 0.0349(12) -0.0010(9) 0.0015(10) 0.0063(10)
C21 0.0451(14) 0.0377(12) 0.0387(12) -0.0031(9) 0.0002(10) 0.0037(10)
C22 0.0495(15) 0.0452(14) 0.0481(14) 0.0040(10) 0.0070(12) -0.0047(11)
C23 0.0448(14) 0.0401(12) 0.0375(12) -0.0050(9) 0.0025(10) 0.0043(10)
C24 0.0342(14) 0.0561(15) 0.0701(17) 0.0034(12) 0.0126(12) 0.0094(11)
C25 0.0552(16) 0.0534(15) 0.0413(13) -0.0023(11) 0.0136(11) -0.0064(12)
C26 0.0414(14) 0.0399(13) 0.0560(15) -0.0056(11) 0.0018(11) -0.0010(10)
C27 0.0344(12) 0.0414(12) 0.0371(12) -0.0036(9) 0.0028(9) 0.0016(9)
C28 0.0517(15) 0.0502(14) 0.0342(12) -0.0024(10) 0.0038(10) 0.0128(12)
C29 0.0448(15) 0.0495(14) 0.0433(13) -0.0036(11) -0.0025(11) 0.0062(11)
C30 0.0285(11) 0.0333(11) 0.0322(11) -0.0002(8) 0.0070(8) 0.0020(8)

loop_
_atom_type_symbol
_atom_type_description
_atom_type_scat_dispersion_real
_atom_type_scat_dispersion_imag
_atom_type_scat_source
C C 0.0181 0.0091 'International Tables Vol C Tables 4.2.6.8 and 6.1.1.4'
H H 0.0000 0.0000 'International Tables Vol C Tables 4.2.6.8 and 6.1.1.4'
O O 0.0492 0.0322 'International Tables Vol C Tables 4.2.6.8 and 6.1.1.4'
Cl Cl 0.3639 0.7018 'International Tables Vol C Tables 4.2.6.8 and 6.1.1.4'

loop_
_geom_angle_atom_site_label_1
_geom_angle_atom_site_label_2
_geom_angle_atom_site_label_3
_geom_angle
_geom_angle_site_symmetry_1
_geom_angle_site_symmetry_3
C6 O1 C25 116.23(16) . .
C14 O2 C24 117.32(17) . .
C14 C1 C4 119.4(2) . .
C5 C2 C13 121.07(19) . .
C23 C3 C21 118.07(19) . .
C23 C3 C11 121.26(18) . .
C21 C3 C11 120.6(2) . .
C8 C4 C1 121.68(19) . .
C6 C5 C2 120.68(19) . .
C5 C6 C19 119.53(19) . .
C5 C6 O1 117.10(18) . .
C19 C6 O1 123.36(19) . .
C27 C7 C14 119.91(19) . .
C4 C8 C27 117.38(18) . .
C4 C8 C12 122.29(17) . .
C27 C8 C12 120.33(18) . .
C19 C9 C13 122.3(2) . .
C16 C10 C20 117.8(2) . .
C16 C10 C11 121.04(19) . .
C20 C10 C11 121.14(19) . .
C15 C11 C10 118.44(18) 1_565 .
C15 C11 C3 122.0(2) 1_565 .
C10 C11 C3 119.52(17) . .
C8 C12 C13 113.79(16) . .
C8 C12 C30 114.01(16) . .
C13 C12 C30 113.21(15) . .
C8 C12 C30 111.68(15) . 3_557
C13 C12 C30 115.22(15) . 3_557
C30 C12 C30 86.08(15) . 3_557
C9 C13 C2 116.96(19) . .
C9 C13 C12 120.03(17) . .
C2 C13 C12 122.95(18) . .
C1 C14 O2 124.6(2) . .
C1 C14 C7 119.94(19) . .
O2 C14 C7 115.43(18) . .
C30 C15 C11 174.7(2) . 1_545
C22 C16 C10 121.5(2) . .
C28 C17 C21 119.4(2) . .
C23 C18 C28 118.8(2) . .
C9 C19 C6 119.4(2) . .
C29 C20 C10 121.5(2) . .
C17 C21 C3 121.1(2) . .
C16 C22 C26 118.9(2) . .
C18 C23 C3 121.3(2) . .
C29 C26 C22 121.0(2) . .
C29 C26 Cl1 119.93(18) . .
C22 C26 Cl1 119.04(18) . .
C7 C27 C8 121.6(2) . .
C17 C28 C18 121.4(2) . .
C17 C28 Cl2 120.01(18) . .
C18 C28 Cl2 118.63(19) . .
C26 C29 C20 119.3(2) . .
C15 C30 C12 131.28(19) . .
C15 C30 C12 134.74(19) . 3_557
C12 C30 C12 93.92(15) . 3_557

loop_
_geom_bond_atom_site_label_1
_geom_bond_atom_site_label_2
_geom_bond_distance
_geom_bond_site_symmetry_2
Cl1 C26 1.740(2) .
Cl2 C28 1.746(2) .
O1 C6 1.387(2) .
O1 C25 1.406(2) .
O2 C14 1.388(2) .
O2 C24 1.402(3) .
C1 C14 1.377(3) .
C1 C4 1.392(3) .
C2 C5 1.384(3) .
C2 C13 1.394(3) .
C3 C23 1.393(3) .
C3 C21 1.400(3) .
C3 C11 1.489(3) .
C4 C8 1.388(3) .
C5 C6 1.375(3) .
C6 C19 1.384(3) .
C7 C27 1.374(3) .
C7 C14 1.389(3) .
C8 C27 1.394(3) .
C8 C12 1.527(3) .
C9 C19 1.382(3) .
C9 C13 1.391(3) .
C10 C16 1.387(3) .
C10 C20 1.401(3) .
C10 C11 1.483(3) .
C11 C15 1.326(3) 1_565
C12 C13 1.528(3) .
C12 C30 1.548(3) .
C12 C30 1.562(3) 3_557
C15 C30 1.297(3) .
C15 C11 1.326(3) 1_545
C16 C22 1.382(3) .
C17 C28 1.371(3) .
C17 C21 1.381(3) .
C18 C23 1.385(3) .
C18 C28 1.387(3) .
C20 C29 1.376(3) .
C22 C26 1.390(3) .
C26 C29 1.373(3) .
C30 C12 1.562(3) 3_557

loop_
_geom_torsion_atom_site_label_1
_geom_torsion_atom_site_label_2
_geom_torsion_atom_site_label_3
_geom_torsion_atom_site_label_4
_geom_torsion
_geom_torsion_site_symmetry_1
_geom_torsion_site_symmetry_4
C14 C1 C4 C8 1.0(3) . .
C13 C2 C5 C6 1.0(3) . .
C2 C5 C6 C19 -2.5(3) . .
C2 C5 C6 O1 178.47(18) . .
C25 O1 C6 C5 -147.3(2) . .
C25 O1 C6 C19 33.7(3) . .
C1 C4 C8 C27 -2.3(3) . .
C1 C4 C8 C12 178.08(17) . .
C16 C10 C11 C15 -43.5(3) . 1_565
C20 C10 C11 C15 134.3(2) . 1_565
C16 C10 C11 C3 135.6(2) . .
C20 C10 C11 C3 -46.7(3) . .
C23 C3 C11 C15 -26.1(3) . 1_565
C21 C3 C11 C15 151.9(2) . 1_565
C23 C3 C11 C10 154.90(19) . .
C21 C3 C11 C10 -27.0(3) . .
C4 C8 C12 C13 102.9(2) . .
C27 C8 C12 C13 -76.7(2) . .
C4 C8 C12 C30 -29.0(3) . .
C27 C8 C12 C30 151.37(18) . .
C4 C8 C12 C30 -124.6(2) . 3_557
C27 C8 C12 C30 55.8(2) . 3_557
C19 C9 C13 C2 -2.3(3) . .
C19 C9 C13 C12 174.89(19) . .
C5 C2 C13 C9 1.4(3) . .
C5 C2 C13 C12 -175.72(18) . .
C8 C12 C13 C9 -172.31(17) . .
C30 C12 C13 C9 -40.0(3) . .
C30 C12 C13 C9 56.9(2) 3_557 .
C8 C12 C13 C2 4.7(3) . .
C30 C12 C13 C2 136.97(19) . .
C30 C12 C13 C2 -126.1(2) 3_557 .
C4 C1 C14 O2 -176.69(18) . .
C4 C1 C14 C7 1.2(3) . .
C24 O2 C14 C1 1.7(3) . .
C24 O2 C14 C7 -176.32(18) . .
C27 C7 C14 C1 -2.0(3) . .
C27 C7 C14 O2 176.08(18) . .
C20 C10 C16 C22 0.4(3) . .
C11 C10 C16 C22 178.22(18) . .
C13 C9 C19 C6 0.9(3) . .
C5 C6 C19 C9 1.6(3) . .
O1 C6 C19 C9 -179.44(19) . .
C16 C10 C20 C29 -0.3(3) . .
C11 C10 C20 C29 -178.14(18) . .
C28 C17 C21 C3 -0.8(3) . .
C23 C3 C21 C17 1.7(3) . .
C11 C3 C21 C17 -176.47(19) . .
C10 C16 C22 C26 0.3(3) . .
C28 C18 C23 C3 -0.5(3) . .
C21 C3 C23 C18 -1.0(3) . .
C11 C3 C23 C18 177.12(19) . .
C16 C22 C26 C29 -1.1(3) . .
C16 C22 C26 Cl1 179.24(16) . .
C14 C7 C27 C8 0.6(3) . .
C4 C8 C27 C7 1.5(3) . .
C12 C8 C27 C7 -178.88(18) . .
C21 C17 C28 C18 -0.7(3) . .
C21 C17 C28 Cl2 179.57(16) . .
C23 C18 C28 C17 1.4(3) . .
C23 C18 C28 Cl2 -178.92(16) . .
C22 C26 C29 C20 1.2(3) . .
Cl1 C26 C29 C20 -179.17(16) . .
C10 C20 C29 C26 -0.5(3) . .
C11 C15 C30 C12 -44(2) 1_545 .
C11 C15 C30 C12 139(2) 1_545 3_557
C8 C12 C30 C15 70.5(3) . .
C13 C12 C30 C15 -61.7(3) . .
C30 C12 C30 C15 -177.5(3) 3_557 .
C8 C12 C30 C12 -112.01(18) . 3_557
C13 C12 C30 C12 115.81(18) . 3_557
C30 C12 C30 C12 0.0 3_557 3_557
